data_2227959
loop_
_publ_author_name
'Ali, Mohamed Ashraf'
'Ismail, Rusli'
'Tan, Soo Choon'
'Yeap, Chin Sing'
'Fun, Hoong-Kun'

_publ_section_title
;
 5,6-Dimethoxy-4',5'-diphenylindane-2-spiro-3'-pyrrolidine-2'-spiro-3''-indoline-1,2''-dione
;
_journal_coeditor_code RZ2484
_journal_issue 10
_journal_name_full 'Acta Crystallographica Section E'
_journal_page_first o2533
_journal_page_last o2534
_journal_paper_doi 10.1107/S1600536810035865
_journal_volume 66
_journal_year 2010
_chemical_formula_iupac 'C33 H28 N2 O4'
_chemical_formula_moiety 'C33 H28 N2 O4'
_chemical_formula_sum 'C33 H28 N2 O4'
_chemical_formula_weight 516.57
_chemical_name_systematic
;
5,6-Dimethoxy-4',5'-diphenylindane-2-spiro-3'-pyrrolidine-2'-spiro-3''-
indoline-1,2''-dione
;
_space_group_IT_number 2
_symmetry_cell_setting triclinic
_symmetry_space_group_name_Hall '-P 1'
_symmetry_space_group_name_H-M 'P -1'
_atom_sites_solution_hydrogens geom
_atom_sites_solution_primary direct
_atom_sites_solution_secondary difmap
_audit_creation_method SHELXL-97
_cell_angle_alpha 92.369(3)
_cell_angle_beta 98.557(3)
_cell_angle_gamma 115.341(2)
_cell_formula_units_Z 2
_cell_length_a 9.2746(12)
_cell_length_b 10.6337(15)
_cell_length_c 14.4279(19)
_cell_measurement_reflns_used 2918
_cell_measurement_temperature 100.0(10)
_cell_measurement_theta_max 29.70
_cell_measurement_theta_min 2.43
_cell_volume 1262.9(3)
_computing_cell_refinement 'SAINT (Bruker, 2009)'
_computing_data_collection 'APEX2 (Bruker, 2009)'
_computing_data_reduction 'SAINT (Bruker, 2009)'
_computing_molecular_graphics 'SHELXTL (Sheldrick, 2008)'
_computing_publication_material 'SHELXTL (Sheldrick, 2008) and PLATON (Spek, 2009)'
_computing_structure_refinement 'SHELXTL (Sheldrick, 2008)'
_computing_structure_solution 'SHELXTL (Sheldrick, 2008)'
_diffrn_ambient_temperature 100
_diffrn_measured_fraction_theta_full 0.986
_diffrn_measured_fraction_theta_max 0.986
_diffrn_measurement_device_type 'Bruker APEXII DUO CCD area-detector'
_diffrn_measurement_method '\f and \w scans'
_diffrn_radiation_monochromator graphite
_diffrn_radiation_source 'fine-focus sealed tube'
_diffrn_radiation_type MoK\a
_diffrn_radiation_wavelength 0.71073
_diffrn_reflns_av_R_equivalents 0.0542
_diffrn_reflns_av_sigmaI/netI 0.0782
_diffrn_reflns_limit_h_max 13
_diffrn_reflns_limit_h_min -13
_diffrn_reflns_limit_k_max 15
_diffrn_reflns_limit_k_min -15
_diffrn_reflns_limit_l_max 20
_diffrn_reflns_limit_l_min -20
_diffrn_reflns_number 20001
_diffrn_reflns_theta_full 30.21
_diffrn_reflns_theta_max 30.21
_diffrn_reflns_theta_min 1.44
_diffrn_standards_number 0
_exptl_absorpt_coefficient_mu 0.090
_exptl_absorpt_correction_T_max 0.9939
_exptl_absorpt_correction_T_min 0.9756
_exptl_absorpt_correction_type multi-scan
_exptl_absorpt_process_details '(<i>SADABS</i>; Bruker, 2009)'
_exptl_crystal_colour yellow
_exptl_crystal_density_diffrn 1.358
_exptl_crystal_density_method 'not measured'
_exptl_crystal_description plate
_exptl_crystal_F_000 544
_exptl_crystal_size_max 0.28
_exptl_crystal_size_mid 0.19
_exptl_crystal_size_min 0.07
_refine_diff_density_max 0.408
_refine_diff_density_min -0.323
_refine_ls_extinction_method none
_refine_ls_goodness_of_fit_ref 1.050
_refine_ls_hydrogen_treatment mixed
_refine_ls_matrix_type full
_refine_ls_number_parameters 360
_refine_ls_number_reflns 7399
_refine_ls_number_restraints 0
_refine_ls_restrained_S_all 1.050
_refine_ls_R_factor_all 0.0978
_refine_ls_R_factor_gt 0.0556
_refine_ls_shift/su_max 0.000
_refine_ls_shift/su_mean 0.000
_refine_ls_structure_factor_coef Fsqd
_refine_ls_weighting_details 'calc w=1/[\s^2^(Fo^2^)+(0.0759P)^2^+0.0467P] where P=(Fo^2^+2Fc^2^)/3'
_refine_ls_weighting_scheme calc
_refine_ls_wR_factor_gt 0.1334
_refine_ls_wR_factor_ref 0.1590
_reflns_number_gt 4778
_reflns_number_total 7399
_reflns_threshold_expression I>2\s(I)
_cod_data_source_file rz2484.cif
_cod_data_source_block I
_cod_database_code 2227959
_cod_database_fobs_code 2227959

loop_
_symmetry_equiv_pos_as_xyz
'x, y, z'
'-x, -y, -z'

loop_
_atom_site_type_symbol
_atom_site_label
_atom_site_fract_x
_atom_site_fract_y
_atom_site_fract_z
_atom_site_U_iso_or_equiv
_atom_site_adp_type
_atom_site_calc_flag
_atom_site_refinement_flags
_atom_site_occupancy
_atom_site_disorder_assembly
_atom_site_disorder_group
O O1 0.38580(14) 0.30325(11) 0.12688(8) 0.0175(3) Uani d . 1 . .
O O2 0.63136(15) 0.17078(11) 0.45955(9) 0.0190(3) Uani d . 1 . .
O O3 0.36325(15) -0.30867(11) 0.04324(9) 0.0220(3) Uani d . 1 . .
O O4 0.13257(16) -0.24781(12) -0.02810(9) 0.0235(3) Uani d . 1 . .
N N1 0.47665(17) 0.35081(13) 0.37988(10) 0.0135(3) Uani d . 1 . .
N N2 0.38428(18) -0.00712(13) 0.38690(10) 0.0164(3) Uani d . 1 . .
C C1 0.4391(2) 0.22526(15) 0.16088(12) 0.0138(3) Uani d . 1 . .
C C2 0.4020(2) 0.08196(15) 0.12244(12) 0.0147(3) Uani d . 1 . .
C C3 0.2695(2) -0.01163(16) 0.05522(12) 0.0172(4) Uani d . 1 . .
H H3A 0.1907 0.0138 0.0268 0.021 Uiso calc R 1 . .
C C4 0.2594(2) -0.14310(16) 0.03240(12) 0.0178(4) Uani d . 1 . .
C C5 0.3844(2) -0.17795(16) 0.07342(12) 0.0170(4) Uani d . 1 . .
C C6 0.5147(2) -0.08336(16) 0.14044(12) 0.0172(4) Uani d . 1 . .
H H6A 0.5966 -0.1062 0.1672 0.021 Uiso calc R 1 . .
C C7 0.5197(2) 0.04618(15) 0.16652(12) 0.0142(3) Uani d . 1 . .
C C8 0.6448(2) 0.16427(15) 0.23820(12) 0.0150(3) Uani d . 1 . .
H H8A 0.7433 0.2149 0.2136 0.018 Uiso calc R 1 . .
H H8B 0.6715 0.1293 0.2961 0.018 Uiso calc R 1 . .
C C9 0.5599(2) 0.25859(15) 0.25492(11) 0.0133(3) Uani d . 1 . .
C C10 0.66796(19) 0.41814(14) 0.28257(11) 0.0129(3) Uani d . 1 . .
H H10A 0.6179 0.4660 0.2422 0.016 Uiso calc R 1 . .
C C11 0.6481(2) 0.44920(15) 0.38374(12) 0.0136(3) Uani d . 1 . .
H H11A 0.7192 0.4258 0.4297 0.016 Uiso calc R 1 . .
C C12 0.44986(19) 0.21556(15) 0.33531(11) 0.0128(3) Uani d . 1 . .
C C13 0.2716(2) 0.11722(15) 0.30263(11) 0.0134(3) Uani d . 1 . .
C C14 0.1448(2) 0.14017(17) 0.25703(13) 0.0177(4) Uani d . 1 . .
H H14A 0.1620 0.2282 0.2401 0.021 Uiso calc R 1 . .
C C15 -0.0105(2) 0.02774(18) 0.23695(13) 0.0225(4) Uani d . 1 . .
H H15A -0.0973 0.0411 0.2060 0.027 Uiso calc R 1 . .
C C16 -0.0361(2) -0.10321(18) 0.26268(14) 0.0228(4) Uani d . 1 . .
H H16A -0.1395 -0.1772 0.2469 0.027 Uiso calc R 1 . .
C C17 0.0892(2) -0.12627(16) 0.31155(13) 0.0200(4) Uani d . 1 . .
H H17A 0.0716 -0.2137 0.3300 0.024 Uiso calc R 1 . .
C C18 0.2417(2) -0.01366(16) 0.33174(12) 0.0152(3) Uani d . 1 . .
C C19 0.5038(2) 0.12758(15) 0.40229(12) 0.0150(3) Uani d . 1 . .
C C20 0.8407(2) 0.47122(15) 0.26691(12) 0.0144(3) Uani d . 1 . .
C C21 0.8771(2) 0.51532(16) 0.17995(12) 0.0177(4) Uani d . 1 . .
H H21A 0.7952 0.5145 0.1337 0.021 Uiso calc R 1 . .
C C22 1.0331(2) 0.56052(17) 0.16100(13) 0.0215(4) Uani d . 1 . .
H H22A 1.0546 0.5885 0.1023 0.026 Uiso calc R 1 . .
C C23 1.1560(2) 0.56373(19) 0.22949(15) 0.0265(4) Uani d . 1 . .
H H23A 1.2609 0.5954 0.2174 0.032 Uiso calc R 1 . .
C C24 1.1231(2) 0.5198(2) 0.31617(15) 0.0302(5) Uani d . 1 . .
H H24A 1.2057 0.5213 0.3621 0.036 Uiso calc R 1 . .
C C25 0.9666(2) 0.47344(19) 0.33457(14) 0.0230(4) Uani d . 1 . .
H H25A 0.9454 0.4434 0.3928 0.028 Uiso calc R 1 . .
C C26 0.6764(2) 0.59922(15) 0.40689(12) 0.0141(3) Uani d . 1 . .
C C27 0.8097(2) 0.69237(16) 0.47249(12) 0.0175(4) Uani d . 1 . .
H H27A 0.8812 0.6619 0.5047 0.021 Uiso calc R 1 . .
C C28 0.8366(2) 0.83123(16) 0.49029(13) 0.0199(4) Uani d . 1 . .
H H28A 0.9251 0.8926 0.5350 0.024 Uiso calc R 1 . .
C C29 0.7325(2) 0.87811(16) 0.44184(13) 0.0209(4) Uani d . 1 . .
H H29A 0.7525 0.9715 0.4526 0.025 Uiso calc R 1 . .
C C30 0.5976(2) 0.78502(17) 0.37694(13) 0.0202(4) Uani d . 1 . .
H H30A 0.5261 0.8157 0.3450 0.024 Uiso calc R 1 . .
C C31 0.5697(2) 0.64619(16) 0.35990(12) 0.0166(4) Uani d . 1 . .
H H31A 0.4791 0.5841 0.3168 0.020 Uiso calc R 1 . .
C C32 0.4881(2) -0.34828(18) 0.07941(14) 0.0247(4) Uani d . 1 . .
H H32A 0.4591 -0.4421 0.0529 0.037 Uiso calc R 1 . .
H H32B 0.5002 -0.3441 0.1469 0.037 Uiso calc R 1 . .
H H32C 0.5886 -0.2853 0.0627 0.037 Uiso calc R 1 . .
C C33 -0.0201(2) -0.24280(19) -0.03764(15) 0.0283(5) Uani d . 1 . .
H H33A -0.0999 -0.3202 -0.0815 0.042 Uiso calc R 1 . .
H H33B -0.0102 -0.1565 -0.0605 0.042 Uiso calc R 1 . .
H H33C -0.0531 -0.2484 0.0226 0.042 Uiso calc R 1 . .
H H1N1 0.444(2) 0.3484(19) 0.4383(14) 0.017(5) Uiso d . 1 . .
H H1N2 0.380(3) -0.073(2) 0.4293(18) 0.047(7) Uiso d . 1 . .

loop_
_atom_site_aniso_label
_atom_site_aniso_U_11
_atom_site_aniso_U_22
_atom_site_aniso_U_33
_atom_site_aniso_U_12
_atom_site_aniso_U_13
_atom_site_aniso_U_23
O1 0.0181(7) 0.0174(5) 0.0193(6) 0.0094(5) 0.0047(5) 0.0057(4)
O2 0.0173(7) 0.0188(5) 0.0199(6) 0.0072(5) 0.0021(5) 0.0052(5)
O3 0.0247(7) 0.0154(5) 0.0263(7) 0.0094(5) 0.0056(6) -0.0030(5)
O4 0.0218(7) 0.0198(6) 0.0229(7) 0.0061(5) -0.0019(6) -0.0054(5)
N1 0.0127(7) 0.0118(5) 0.0167(7) 0.0046(5) 0.0074(6) 0.0016(5)
N2 0.0179(8) 0.0131(6) 0.0185(7) 0.0065(5) 0.0047(6) 0.0041(5)
C1 0.0124(8) 0.0148(6) 0.0152(8) 0.0056(6) 0.0059(7) 0.0043(6)
C2 0.0169(9) 0.0130(6) 0.0143(8) 0.0057(6) 0.0057(7) 0.0028(6)
C3 0.0189(9) 0.0161(7) 0.0157(8) 0.0067(6) 0.0039(7) 0.0023(6)
C4 0.0182(9) 0.0163(7) 0.0141(8) 0.0033(6) 0.0027(7) -0.0005(6)
C5 0.0205(9) 0.0140(7) 0.0171(8) 0.0070(6) 0.0079(7) 0.0009(6)
C6 0.0170(9) 0.0157(7) 0.0198(9) 0.0071(6) 0.0059(7) 0.0016(6)
C7 0.0149(9) 0.0141(6) 0.0146(8) 0.0056(6) 0.0075(7) 0.0027(6)
C8 0.0124(8) 0.0140(6) 0.0192(8) 0.0057(6) 0.0049(7) 0.0023(6)
C9 0.0133(8) 0.0115(6) 0.0145(8) 0.0047(6) 0.0027(7) 0.0022(5)
C10 0.0118(8) 0.0111(6) 0.0153(8) 0.0043(6) 0.0029(7) 0.0022(5)
C11 0.0116(8) 0.0121(6) 0.0159(8) 0.0044(6) 0.0019(7) 0.0018(5)
C12 0.0118(8) 0.0118(6) 0.0152(8) 0.0050(6) 0.0043(7) 0.0023(5)
C13 0.0123(8) 0.0130(6) 0.0138(8) 0.0041(6) 0.0046(7) 0.0011(5)
C14 0.0136(9) 0.0182(7) 0.0217(9) 0.0063(6) 0.0066(7) 0.0027(6)
C15 0.0159(10) 0.0246(8) 0.0242(10) 0.0069(7) 0.0023(8) 0.0014(7)
C16 0.0130(9) 0.0215(8) 0.0271(10) 0.0012(6) 0.0052(8) -0.0016(7)
C17 0.0215(10) 0.0133(7) 0.0222(9) 0.0034(6) 0.0087(8) 0.0011(6)
C18 0.0151(9) 0.0155(7) 0.0158(8) 0.0067(6) 0.0058(7) 0.0014(6)
C19 0.0170(9) 0.0133(6) 0.0168(8) 0.0073(6) 0.0065(7) 0.0034(6)
C20 0.0131(8) 0.0116(6) 0.0182(8) 0.0045(6) 0.0050(7) 0.0015(6)
C21 0.0167(9) 0.0184(7) 0.0172(8) 0.0070(6) 0.0034(7) 0.0030(6)
C22 0.0200(10) 0.0230(8) 0.0214(9) 0.0073(7) 0.0093(8) 0.0061(7)
C23 0.0175(10) 0.0316(9) 0.0305(11) 0.0087(7) 0.0103(9) 0.0082(8)
C24 0.0156(10) 0.0464(11) 0.0295(11) 0.0134(8) 0.0048(9) 0.0137(9)
C25 0.0162(10) 0.0321(9) 0.0238(10) 0.0113(7) 0.0078(8) 0.0125(7)
C26 0.0142(9) 0.0131(6) 0.0159(8) 0.0054(6) 0.0071(7) 0.0022(6)
C27 0.0159(9) 0.0161(7) 0.0189(8) 0.0051(6) 0.0048(7) 0.0028(6)
C28 0.0191(10) 0.0152(7) 0.0204(9) 0.0018(6) 0.0075(7) 0.0005(6)
C29 0.0273(10) 0.0137(7) 0.0237(9) 0.0075(7) 0.0150(8) 0.0031(6)
C30 0.0236(10) 0.0201(7) 0.0230(9) 0.0138(7) 0.0082(8) 0.0049(6)
C31 0.0160(9) 0.0150(7) 0.0188(8) 0.0064(6) 0.0049(7) 0.0010(6)
C32 0.0298(11) 0.0196(8) 0.0299(10) 0.0142(7) 0.0101(9) 0.0022(7)
C33 0.0230(11) 0.0236(8) 0.0314(11) 0.0083(7) -0.0082(9) -0.0013(7)

loop_
_atom_type_symbol
_atom_type_description
_atom_type_scat_dispersion_real
_atom_type_scat_dispersion_imag
_atom_type_scat_source
C C 0.0033 0.0016 'International Tables Vol C Tables 4.2.6.8 and 6.1.1.4'
H H 0.0000 0.0000 'International Tables Vol C Tables 4.2.6.8 and 6.1.1.4'
N N 0.0061 0.0033 'International Tables Vol C Tables 4.2.6.8 and 6.1.1.4'
O O 0.0106 0.0060 'International Tables Vol C Tables 4.2.6.8 and 6.1.1.4'

loop_
_geom_angle_atom_site_label_1
_geom_angle_atom_site_label_2
_geom_angle_atom_site_label_3
_geom_angle_site_symmetry_1
_geom_angle_site_symmetry_3
_geom_angle
_geom_angle_publ_flag
C5 O3 C32 . . 117.45(13) ?
C4 O4 C33 . . 116.29(14) ?
C12 N1 C11 . . 107.96(13) ?
C12 N1 H1N1 . . 114.7(11) ?
C11 N1 H1N1 . . 113.2(11) ?
C19 N2 C18 . . 110.48(13) ?
C19 N2 H1N2 . . 122.2(14) ?
C18 N2 H1N2 . . 121.4(14) ?
O1 C1 C2 . . 127.74(15) ?
O1 C1 C9 . . 125.95(14) ?
C2 C1 C9 . . 106.31(13) ?
C7 C2 C3 . . 122.17(14) ?
C7 C2 C1 . . 108.94(14) ?
C3 C2 C1 . . 128.85(16) ?
C4 C3 C2 . . 117.96(16) ?
C4 C3 H3A . . 121.0 ?
C2 C3 H3A . . 121.0 ?
O4 C4 C3 . . 124.41(16) ?
O4 C4 C5 . . 115.38(14) ?
C3 C4 C5 . . 120.21(15) ?
O3 C5 C6 . . 124.50(16) ?
O3 C5 C4 . . 114.75(14) ?
C6 C5 C4 . . 120.74(14) ?
C5 C6 C7 . . 118.61(16) ?
C5 C6 H6A . . 120.7 ?
C7 C6 H6A . . 120.7 ?
C2 C7 C6 . . 120.14(15) ?
C2 C7 C8 . . 111.20(13) ?
C6 C7 C8 . . 128.63(16) ?
C7 C8 C9 . . 103.46(13) ?
C7 C8 H8A . . 111.1 ?
C9 C8 H8A . . 111.1 ?
C7 C8 H8B . . 111.1 ?
C9 C8 H8B . . 111.1 ?
H8A C8 H8B . . 109.0 ?
C1 C9 C8 . . 102.10(13) ?
C1 C9 C10 . . 112.78(12) ?
C8 C9 C10 . . 117.99(14) ?
C1 C9 C12 . . 105.46(13) ?
C8 C9 C12 . . 114.60(12) ?
C10 C9 C12 . . 103.53(12) ?
C20 C10 C11 . . 115.67(13) ?
C20 C10 C9 . . 115.57(13) ?
C11 C10 C9 . . 105.43(12) ?
C20 C10 H10A . . 106.5 ?
C11 C10 H10A . . 106.5 ?
C9 C10 H10A . . 106.5 ?
N1 C11 C26 . . 111.09(14) ?
N1 C11 C10 . . 100.59(12) ?
C26 C11 C10 . . 112.87(13) ?
N1 C11 H11A . . 110.6 ?
C26 C11 H11A . . 110.6 ?
C10 C11 H11A . . 110.6 ?
N1 C12 C13 . . 112.92(14) ?
N1 C12 C19 . . 114.28(13) ?
C13 C12 C19 . . 100.96(12) ?
N1 C12 C9 . . 102.56(12) ?
C13 C12 C9 . . 116.62(13) ?
C19 C12 C9 . . 110.00(13) ?
C14 C13 C18 . . 119.81(15) ?
C14 C13 C12 . . 131.21(14) ?
C18 C13 C12 . . 108.86(14) ?
C13 C14 C15 . . 118.43(15) ?
C13 C14 H14A . . 120.8 ?
C15 C14 H14A . . 120.8 ?
C16 C15 C14 . . 120.72(18) ?
C16 C15 H15A . . 119.6 ?
C14 C15 H15A . . 119.6 ?
C15 C16 C17 . . 121.36(16) ?
C15 C16 H16A . . 119.3 ?
C17 C16 H16A . . 119.3 ?
C18 C17 C16 . . 117.18(15) ?
C18 C17 H17A . . 121.4 ?
C16 C17 H17A . . 121.4 ?
C17 C18 C13 . . 122.37(16) ?
C17 C18 N2 . . 127.89(15) ?
C13 C18 N2 . . 109.63(14) ?
O2 C19 N2 . . 125.76(15) ?
O2 C19 C12 . . 126.09(14) ?
N2 C19 C12 . . 108.15(14) ?
C21 C20 C25 . . 117.69(16) ?
C21 C20 C10 . . 119.25(15) ?
C25 C20 C10 . . 123.00(16) ?
C22 C21 C20 . . 121.40(17) ?
C22 C21 H21A . . 119.3 ?
C20 C21 H21A . . 119.3 ?
C23 C22 C21 . . 119.83(18) ?
C23 C22 H22A . . 120.1 ?
C21 C22 H22A . . 120.1 ?
C22 C23 C24 . . 119.96(19) ?
C22 C23 H23A . . 120.0 ?
C24 C23 H23A . . 120.0 ?
C23 C24 C25 . . 120.06(19) ?
C23 C24 H24A . . 120.0 ?
C25 C24 H24A . . 120.0 ?
C24 C25 C20 . . 121.04(18) ?
C24 C25 H25A . . 119.5 ?
C20 C25 H25A . . 119.5 ?
C27 C26 C31 . . 119.13(14) ?
C27 C26 C11 . . 121.23(15) ?
C31 C26 C11 . . 119.62(14) ?
C26 C27 C28 . . 120.29(17) ?
C26 C27 H27A . . 119.9 ?
C28 C27 H27A . . 119.9 ?
C29 C28 C27 . . 120.33(16) ?
C29 C28 H28A . . 119.8 ?
C27 C28 H28A . . 119.8 ?
C28 C29 C30 . . 119.71(15) ?
C28 C29 H29A . . 120.1 ?
C30 C29 H29A . . 120.1 ?
C31 C30 C29 . . 119.96(17) ?
C31 C30 H30A . . 120.0 ?
C29 C30 H30A . . 120.0 ?
C30 C31 C26 . . 120.55(16) ?
C30 C31 H31A . . 119.7 ?
C26 C31 H31A . . 119.7 ?
O3 C32 H32A . . 109.5 ?
O3 C32 H32B . . 109.5 ?
H32A C32 H32B . . 109.5 ?
O3 C32 H32C . . 109.5 ?
H32A C32 H32C . . 109.5 ?
H32B C32 H32C . . 109.5 ?
O4 C33 H33A . . 109.5 ?
O4 C33 H33B . . 109.5 ?
H33A C33 H33B . . 109.5 ?
O4 C33 H33C . . 109.5 ?
H33A C33 H33C . . 109.5 ?
H33B C33 H33C . . 109.5 ?

loop_
_geom_bond_atom_site_label_1
_geom_bond_atom_site_label_2
_geom_bond_site_symmetry_2
_geom_bond_distance
_geom_bond_publ_flag
O1 C1 . 1.2189(19) ?
O2 C19 . 1.227(2) ?
O3 C5 . 1.3606(18) ?
O3 C32 . 1.430(2) ?
O4 C4 . 1.3704(19) ?
O4 C33 . 1.427(2) ?
N1 C12 . 1.4540(19) ?
N1 C11 . 1.473(2) ?
N1 H1N1 . 0.93(2) ?
N2 C19 . 1.3678(19) ?
N2 C18 . 1.411(2) ?
N2 H1N2 . 0.94(3) ?
C1 C2 . 1.474(2) ?
C1 C9 . 1.546(2) ?
C2 C7 . 1.382(2) ?
C2 C3 . 1.400(2) ?
C3 C4 . 1.383(2) ?
C3 H3A . 0.9300 ?
C4 C5 . 1.419(3) ?
C5 C6 . 1.392(2) ?
C6 C7 . 1.392(2) ?
C6 H6A . 0.9300 ?
C7 C8 . 1.510(2) ?
C8 C9 . 1.548(2) ?
C8 H8A . 0.9700 ?
C8 H8B . 0.9700 ?
C9 C10 . 1.5529(19) ?
C9 C12 . 1.610(2) ?
C10 C20 . 1.510(2) ?
C10 C11 . 1.538(2) ?
C10 H10A . 0.9800 ?
C11 C26 . 1.515(2) ?
C11 H11A . 0.9800 ?
C12 C13 . 1.515(2) ?
C12 C19 . 1.546(2) ?
C13 C14 . 1.380(2) ?
C13 C18 . 1.394(2) ?
C14 C15 . 1.400(2) ?
C14 H14A . 0.9300 ?
C15 C16 . 1.385(3) ?
C15 H15A . 0.9300 ?
C16 C17 . 1.387(3) ?
C16 H16A . 0.9300 ?
C17 C18 . 1.385(2) ?
C17 H17A . 0.9300 ?
C20 C21 . 1.395(2) ?
C20 C25 . 1.398(2) ?
C21 C22 . 1.390(3) ?
C21 H21A . 0.9300 ?
C22 C23 . 1.381(3) ?
C22 H22A . 0.9300 ?
C23 C24 . 1.384(3) ?
C23 H23A . 0.9300 ?
C24 C25 . 1.390(3) ?
C24 H24A . 0.9300 ?
C25 H25A . 0.9300 ?
C26 C27 . 1.390(2) ?
C26 C31 . 1.393(2) ?
C27 C28 . 1.394(2) ?
C27 H27A . 0.9300 ?
C28 C29 . 1.382(3) ?
C28 H28A . 0.9300 ?
C29 C30 . 1.392(2) ?
C29 H29A . 0.9300 ?
C30 C31 . 1.390(2) ?
C30 H30A . 0.9300 ?
C31 H31A . 0.9300 ?
C32 H32A . 0.9600 ?
C32 H32B . 0.9600 ?
C32 H32C . 0.9600 ?
C33 H33A . 0.9600 ?
C33 H33B . 0.9600 ?
C33 H33C . 0.9600 ?

loop_
_geom_hbond_atom_site_label_D
_geom_hbond_atom_site_label_H
_geom_hbond_atom_site_label_A
_geom_hbond_site_symmetry_A
_geom_hbond_distance_DH
_geom_hbond_distance_HA
_geom_hbond_distance_DA
_geom_hbond_angle_DHA
_geom_hbond_publ_flag
N2 H1N2 O2 2_656 0.94(2) 1.94(2) 2.8559(19) 164(2) yes
C8 H8B O2 . 0.97 2.49 3.214(2) 131 yes
C11 H11A O2 . 0.98 2.55 3.148(2) 119 yes
C22 H22A O4 1_665 0.93 2.59 3.471(2) 159 yes
N1 H1N1 Cg2 2_666 0.93(2) 2.55(2) 3.4518(17) 161.7(16) yes
C17 H17A Cg3 1_445 0.93 2.81 3.5609(18) 139 yes
C28 H28A Cg4 2_666 0.93 2.92 3.501(2) 121 yes

loop_
_geom_torsion_atom_site_label_1
_geom_torsion_atom_site_label_2
_geom_torsion_atom_site_label_3
_geom_torsion_atom_site_label_4
_geom_torsion_site_symmetry_1
_geom_torsion_site_symmetry_2
_geom_torsion_site_symmetry_3
_geom_torsion_site_symmetry_4
_geom_torsion
_geom_torsion_publ_flag
O1 C1 C2 C7 . . . . 162.86(17) ?
C9 C1 C2 C7 . . . . -17.63(18) ?
O1 C1 C2 C3 . . . . -19.4(3) ?
C9 C1 C2 C3 . . . . 160.08(17) ?
C7 C2 C3 C4 . . . . -0.8(3) ?
C1 C2 C3 C4 . . . . -178.21(17) ?
C33 O4 C4 C3 . . . . -25.8(3) ?
C33 O4 C4 C5 . . . . 153.32(16) ?
C2 C3 C4 O4 . . . . 176.31(16) ?
C2 C3 C4 C5 . . . . -2.8(3) ?
C32 O3 C5 C6 . . . . -3.4(3) ?
C32 O3 C5 C4 . . . . 177.80(15) ?
O4 C4 C5 O3 . . . . 2.8(2) ?
C3 C4 C5 O3 . . . . -178.02(16) ?
O4 C4 C5 C6 . . . . -176.01(16) ?
C3 C4 C5 C6 . . . . 3.2(3) ?
O3 C5 C6 C7 . . . . -178.60(16) ?
C4 C5 C6 C7 . . . . 0.1(3) ?
C3 C2 C7 C6 . . . . 4.0(3) ?
C1 C2 C7 C6 . . . . -178.06(15) ?
C3 C2 C7 C8 . . . . -177.88(16) ?
C1 C2 C7 C8 . . . . 0.0(2) ?
C5 C6 C7 C2 . . . . -3.6(3) ?
C5 C6 C7 C8 . . . . 178.69(16) ?
C2 C7 C8 C9 . . . . 17.35(18) ?
C6 C7 C8 C9 . . . . -164.79(17) ?
O1 C1 C9 C8 . . . . -153.34(17) ?
C2 C1 C9 C8 . . . . 27.14(16) ?
O1 C1 C9 C10 . . . . -25.7(2) ?
C2 C1 C9 C10 . . . . 154.77(14) ?
O1 C1 C9 C12 . . . . 86.59(19) ?
C2 C1 C9 C12 . . . . -92.93(14) ?
C7 C8 C9 C1 . . . . -26.21(15) ?
C7 C8 C9 C10 . . . . -150.44(14) ?
C7 C8 C9 C12 . . . . 87.24(15) ?
C1 C9 C10 C20 . . . . -104.01(17) ?
C8 C9 C10 C20 . . . . 14.7(2) ?
C12 C9 C10 C20 . . . . 142.51(14) ?
C1 C9 C10 C11 . . . . 126.92(15) ?
C8 C9 C10 C11 . . . . -114.35(16) ?
C12 C9 C10 C11 . . . . 13.44(16) ?
C12 N1 C11 C26 . . . . 166.16(13) ?
C12 N1 C11 C10 . . . . 46.44(15) ?
C20 C10 C11 N1 . . . . -164.04(12) ?
C9 C10 C11 N1 . . . . -35.03(15) ?
C20 C10 C11 C26 . . . . 77.52(17) ?
C9 C10 C11 C26 . . . . -153.47(14) ?
C11 N1 C12 C13 . . . . -164.04(13) ?
C11 N1 C12 C19 . . . . 81.30(17) ?
C11 N1 C12 C9 . . . . -37.70(16) ?
C1 C9 C12 N1 . . . . -105.23(13) ?
C8 C9 C12 N1 . . . . 143.31(13) ?
C10 C9 C12 N1 . . . . 13.44(15) ?
C1 C9 C12 C13 . . . . 18.68(17) ?
C8 C9 C12 C13 . . . . -92.78(17) ?
C10 C9 C12 C13 . . . . 137.35(14) ?
C1 C9 C12 C19 . . . . 132.81(13) ?
C8 C9 C12 C19 . . . . 21.35(17) ?
C10 C9 C12 C19 . . . . -108.52(13) ?
N1 C12 C13 C14 . . . . 42.9(2) ?
C19 C12 C13 C14 . . . . 165.38(18) ?
C9 C12 C13 C14 . . . . -75.5(2) ?
N1 C12 C13 C18 . . . . -132.94(15) ?
C19 C12 C13 C18 . . . . -10.49(17) ?
C9 C12 C13 C18 . . . . 108.63(16) ?
C18 C13 C14 C15 . . . . -3.3(3) ?
C12 C13 C14 C15 . . . . -178.79(17) ?
C13 C14 C15 C16 . . . . 0.3(3) ?
C14 C15 C16 C17 . . . . 2.1(3) ?
C15 C16 C17 C18 . . . . -1.3(3) ?
C16 C17 C18 C13 . . . . -1.8(3) ?
C16 C17 C18 N2 . . . . 174.15(17) ?
C14 C13 C18 C17 . . . . 4.1(3) ?
C12 C13 C18 C17 . . . . -179.45(16) ?
C14 C13 C18 N2 . . . . -172.44(16) ?
C12 C13 C18 N2 . . . . 3.98(19) ?
C19 N2 C18 C17 . . . . -170.80(18) ?
C19 N2 C18 C13 . . . . 5.5(2) ?
C18 N2 C19 O2 . . . . 167.44(17) ?
C18 N2 C19 C12 . . . . -12.43(19) ?
N1 C12 C19 O2 . . . . -44.6(2) ?
C13 C12 C19 O2 . . . . -166.11(17) ?
C9 C12 C19 O2 . . . . 70.1(2) ?
N1 C12 C19 N2 . . . . 135.26(15) ?
C13 C12 C19 N2 . . . . 13.76(17) ?
C9 C12 C19 N2 . . . . -110.03(15) ?
C11 C10 C20 C21 . . . . -146.90(14) ?
C9 C10 C20 C21 . . . . 89.24(18) ?
C11 C10 C20 C25 . . . . 35.7(2) ?
C9 C10 C20 C25 . . . . -88.16(19) ?
C25 C20 C21 C22 . . . . -0.2(2) ?
C10 C20 C21 C22 . . . . -177.77(14) ?
C20 C21 C22 C23 . . . . -0.7(3) ?
C21 C22 C23 C24 . . . . 1.1(3) ?
C22 C23 C24 C25 . . . . -0.5(3) ?
C23 C24 C25 C20 . . . . -0.5(3) ?
C21 C20 C25 C24 . . . . 0.8(3) ?
C10 C20 C25 C24 . . . . 178.29(16) ?
N1 C11 C26 C27 . . . . 135.61(16) ?
C10 C11 C26 C27 . . . . -112.28(18) ?
N1 C11 C26 C31 . . . . -46.1(2) ?
C10 C11 C26 C31 . . . . 66.0(2) ?
C31 C26 C27 C28 . . . . -0.5(3) ?
C11 C26 C27 C28 . . . . 177.73(16) ?
C26 C27 C28 C29 . . . . -1.0(3) ?
C27 C28 C29 C30 . . . . 1.8(3) ?
C28 C29 C30 C31 . . . . -1.1(3) ?
C29 C30 C31 C26 . . . . -0.4(3) ?
C27 C26 C31 C30 . . . . 1.2(3) ?
C11 C26 C31 C30 . . . . -177.07(16) ?

loop_
_cod_related_entry_id
_cod_related_entry_database
_cod_related_entry_code
1 ChemSpider 26369879
